data_7050620
loop_
_publ_author_name
'Irving, Alison M.'
'Vogels, Christopher M.'
'Nikolcheva, Liliya G.'
'Edwards, Janet P.'
'He, Xiao-Feng'
'Hamilton, Michael G.'
'Baerlocher, Mark O.'
'Baerlocher, Felix J.'
'Decken, Andreas'
'Westcott, Stephen A.'

_publ_section_title
;
 Synthesis and antifungal and antibacterial bioactivity of cyclic
 diamines containing boronate esters
;
_journal_issue 10
_journal_name_full 'New Journal of Chemistry'
_journal_page_first 1419
_journal_paper_doi 10.1039/b304500e
_journal_volume 27
_journal_year 2003
_chemical_formula_sum 'C96 H138 B4 N16 O9'
_chemical_formula_weight 1703.46
_chemical_name_systematic
;
?
;
_space_group_IT_number 14
_symmetry_cell_setting monoclinic
_symmetry_space_group_name_Hall '-P 2yn'
_symmetry_space_group_name_H-M 'P 1 21/n 1'
_atom_sites_solution_hydrogens geom
_atom_sites_solution_primary direct
_atom_sites_solution_secondary difmap
_audit_creation_method SHELXL-97
_cell_angle_alpha 90.00
_cell_angle_beta 107.5480(10)
_cell_angle_gamma 90.00
_cell_formula_units_Z 4
_cell_length_a 19.5646(9)
_cell_length_b 16.3302(8)
_cell_length_c 31.1144(16)
_cell_measurement_temperature 173(2)
_cell_volume 9478.3(8)
_computing_cell_refinement 'Bruker XSCANS'
_computing_data_collection 'Bruker XSCANS'
_computing_data_reduction 'Bruker SHELXTL'
_computing_molecular_graphics 'Bruker SHELXTL'
_computing_publication_material 'Bruker SHELXTL'
_computing_structure_refinement 'SHELXL-97 (Sheldrick, 1997)'
_computing_structure_solution 'SHELXS-97 (Sheldrick, 1990)'
_diffrn_ambient_temperature 173(2)
_diffrn_measured_fraction_theta_full 0.986
_diffrn_measured_fraction_theta_max 0.986
_diffrn_measurement_device_type 'Bruker P4'
_diffrn_measurement_method '\w scans'
_diffrn_radiation_monochromator graphite
_diffrn_radiation_source 'fine-focus sealed tube'
_diffrn_radiation_type MoK\a
_diffrn_radiation_wavelength 0.71073
_diffrn_reflns_av_R_equivalents 0.0388
_diffrn_reflns_av_sigmaI/netI 0.0496
_diffrn_reflns_limit_h_max 25
_diffrn_reflns_limit_h_min -25
_diffrn_reflns_limit_k_max 18
_diffrn_reflns_limit_k_min -20
_diffrn_reflns_limit_l_max 40
_diffrn_reflns_limit_l_min -40
_diffrn_reflns_number 66879
_diffrn_reflns_theta_full 27.50
_diffrn_reflns_theta_max 27.50
_diffrn_reflns_theta_min 1.37
_exptl_absorpt_coefficient_mu 0.077
_exptl_absorpt_correction_type none
_exptl_crystal_colour Colourless
_exptl_crystal_density_diffrn 1.194
_exptl_crystal_density_method 'not measured'
_exptl_crystal_description Parallelepip
_exptl_crystal_F_000 3672
_exptl_crystal_size_max 0.10
_exptl_crystal_size_mid 0.25
_exptl_crystal_size_min 0.40
_refine_diff_density_max 0.770
_refine_diff_density_min -0.794
_refine_diff_density_rms 0.050
_refine_ls_extinction_method none
_refine_ls_goodness_of_fit_ref 1.052
_refine_ls_hydrogen_treatment mixed
_refine_ls_matrix_type fullcycle
_refine_ls_number_parameters 1667
_refine_ls_number_reflns 21464
_refine_ls_number_restraints 0
_refine_ls_restrained_S_all 1.052
_refine_ls_R_factor_all 0.1170
_refine_ls_R_factor_gt 0.0566
_refine_ls_shift/su_max 0.001
_refine_ls_shift/su_mean 0.000
_refine_ls_structure_factor_coef Fsqd
_refine_ls_weighting_details 'calc w=1/[\s^2^(Fo^2^)+(0.1009P)^2^+0.0000P] where P=(Fo^2^+2Fc^2^)/3'
_refine_ls_weighting_scheme calc
_refine_ls_wR_factor_gt 0.1563
_refine_ls_wR_factor_ref 0.1817
_reflns_number_gt 12175
_reflns_number_total 21464
_reflns_threshold_expression >2sigma(I)
_cod_data_source_file b304500e.txt
_cod_data_source_block sw_a
_cod_depositor_comments
;
The following automatic conversions were performed:
'_symmetry_cell_setting' value 'Monoclinic' changed to 'monoclinic'
according to '/home/saulius/struct/CIF-dictionaries/cif_core.dic'
dictionary named 'cif_core.dic' version 2.4.1 from 2010-06-29.

Automatic conversion script
Id: cif_fix_enum 1527 2010-12-29 10:47:43Z saulius 
;
_cod_original_sg_symbol_H-M P2(1)/n
_cod_database_code 7050620

loop_
_symmetry_equiv_pos_as_xyz
'x, y, z'
'-x+1/2, y+1/2, -z+1/2'
'-x, -y, -z'
'x-1/2, -y-1/2, z-1/2'

loop_
_atom_site_label
_atom_site_type_symbol
_atom_site_fract_x
_atom_site_fract_y
_atom_site_fract_z
_atom_site_U_iso_or_equiv
_atom_site_adp_type
_atom_site_occupancy
_atom_site_symmetry_multiplicity
_atom_site_calc_flag
_atom_site_refinement_flags
_atom_site_disorder_assembly
_atom_site_disorder_group
B1 B 0.64765(12) 0.75025(15) 0.11165(8) 0.0364(5) Uani 1 1 d . . .
O2 O 0.70236(8) 0.81091(9) 0.11040(5) 0.0447(4) Uani 1 1 d . . .
C3 C 0.73293(13) 0.78524(17) 0.07583(8) 0.0545(7) Uani 1 1 d . . .
C4 C 0.72706(12) 0.69099(16) 0.07767(8) 0.0503(6) Uani 1 1 d . . .
O5 O 0.65830(7) 0.68161(9) 0.08519(5) 0.0387(3) Uani 1 1 d . . .
C6 C 0.68754(18) 0.8197(2) 0.03062(9) 0.0637(8) Uani 1 1 d . . .
C7 C 0.80838(18) 0.8197(3) 0.08685(13) 0.0871(12) Uani 1 1 d . . .
C8 C 0.78456(15) 0.6521(3) 0.11687(11) 0.0725(9) Uani 1 1 d . . .
C9 C 0.72577(17) 0.6466(2) 0.03446(10) 0.0613(7) Uani 1 1 d . . .
C10 C 0.56706(10) 0.78272(12) 0.10158(7) 0.0341(4) Uani 1 1 d . . .
C11 C 0.51869(12) 0.80847(14) 0.06112(8) 0.0428(5) Uani 1 1 d . . .
C12 C 0.45025(13) 0.83377(15) 0.05930(9) 0.0499(6) Uani 1 1 d . . .
C13 C 0.42901(13) 0.83347(15) 0.09802(9) 0.0498(6) Uani 1 1 d . . .
C14 C 0.47617(11) 0.80920(13) 0.13883(8) 0.0416(5) Uani 1 1 d . . .
C15 C 0.54460(10) 0.78443(12) 0.13992(7) 0.0334(4) Uani 1 1 d . . .
C16 C 0.60148(10) 0.75983(12) 0.18248(7) 0.0314(4) Uani 1 1 d . . .
N17 N 0.57889(9) 0.69711(10) 0.20823(6) 0.0351(4) Uani 1 1 d . . .
C18 C 0.58967(12) 0.62147(13) 0.18541(8) 0.0425(5) Uani 1 1 d . . .
C19 C 0.66064(13) 0.63355(14) 0.17547(9) 0.0434(5) Uani 1 1 d . . .
N20 N 0.66200(9) 0.72399(11) 0.16621(6) 0.0349(4) Uani 1 1 d . . .
C21 C 0.62167(11) 0.69575(14) 0.25607(7) 0.0407(5) Uani 1 1 d . . .
C22 C 0.60006(13) 0.76307(15) 0.28285(8) 0.0448(5) Uani 1 1 d . . .
N23 N 0.63954(10) 0.75234(13) 0.33039(6) 0.0537(5) Uani 1 1 d . A .
C24 C 0.60527(16) 0.73576(16) 0.35652(9) 0.0566(7) Uani 1 1 d . . .
C25 C 0.6475(3) 0.7191(4) 0.4059(2) 0.0511(13) Uani 0.75 1 d P A .
C26 C 0.7193(2) 0.7327(3) 0.42385(13) 0.0596(10) Uani 0.75 1 d P . .
C27 C 0.7516(3) 0.7168(3) 0.46887(14) 0.0740(12) Uani 0.75 1 d P A .
C28 C 0.7088(3) 0.6872(2) 0.49284(18) 0.1095(15) Uani 1 1 d . . .
C29 C 0.6364(3) 0.6798(4) 0.4769(2) 0.0738(17) Uani 0.75 1 d P A .
N30 N 0.6058(2) 0.6926(2) 0.43028(12) 0.0687(9) Uani 0.75 1 d P . .
C25A C 0.6115(8) 0.7239(10) 0.4013(5) 0.045(3) Uani 0.25 1 d P A 1
C26A C 0.6757(10) 0.6894(11) 0.4236(5) 0.077(5) Uani 0.25 1 d P A 1
C27A C 0.6746(15) 0.6649(10) 0.4675(5) 0.099(8) Uani 0.25 1 d P A 1
C29A C 0.5748(8) 0.7154(8) 0.4653(4) 0.073(4) Uani 0.25 1 d P A 1
N30A N 0.5584(5) 0.7337(6) 0.4207(3) 0.053(2) Uani 0.25 1 d P A 1
H6A H 0.6376(13) 0.7905(15) 0.0185(8) 0.059(7) Uiso 1 1 d . . .
H6B H 0.6783(18) 0.882(2) 0.0292(11) 0.106(11) Uiso 1 1 d . . .
H6C H 0.7118(15) 0.8113(17) 0.0060(11) 0.084(9) Uiso 1 1 d . . .
H7A H 0.8350(15) 0.8008(18) 0.1168(11) 0.072(10) Uiso 1 1 d . . .
H7B H 0.8323(16) 0.7971(18) 0.0649(11) 0.089(9) Uiso 1 1 d . . .
H7C H 0.813(3) 0.886(3) 0.0923(17) 0.18(2) Uiso 1 1 d . . .
H8A H 0.7923(14) 0.6835(18) 0.1457(10) 0.077(9) Uiso 1 1 d . . .
H8B H 0.7700(18) 0.587(2) 0.1242(12) 0.109(12) Uiso 1 1 d . . .
H8C H 0.8302(16) 0.6545(17) 0.1115(9) 0.074(8) Uiso 1 1 d . . .
H9A H 0.6846(13) 0.6647(14) 0.0088(9) 0.053(7) Uiso 1 1 d . . .
H9B H 0.7687(15) 0.6601(17) 0.0257(9) 0.077(9) Uiso 1 1 d . . .
H9C H 0.7248(16) 0.578(2) 0.0371(10) 0.099(10) Uiso 1 1 d . . .
H11 H 0.5335(12) 0.8105(15) 0.0342(9) 0.059(7) Uiso 1 1 d . . .
H12 H 0.4185(12) 0.8485(14) 0.0297(8) 0.053(7) Uiso 1 1 d . . .
H13 H 0.3835(12) 0.8457(13) 0.0963(7) 0.044(6) Uiso 1 1 d . . .
H14 H 0.4624(12) 0.8073(13) 0.1670(8) 0.049(6) Uiso 1 1 d . . .
H16 H 0.6185(9) 0.8076(11) 0.2007(6) 0.021(5) Uiso 1 1 d . . .
H20 H 0.7028(13) 0.7485(15) 0.1846(8) 0.054(7) Uiso 1 1 d . . .
H19A H 0.7028(12) 0.6165(14) 0.2034(8) 0.051(6) Uiso 1 1 d . . .
H19B H 0.6629(11) 0.6045(14) 0.1499(8) 0.047(6) Uiso 1 1 d . . .
H18A H 0.5470(11) 0.6157(12) 0.1543(7) 0.036(5) Uiso 1 1 d . . .
H18B H 0.5911(11) 0.5737(14) 0.2041(7) 0.039(6) Uiso 1 1 d . . .
H21A H 0.6126(11) 0.6410(14) 0.2703(7) 0.046(6) Uiso 1 1 d . . .
H21B H 0.6764(11) 0.6977(12) 0.2611(7) 0.040(6) Uiso 1 1 d . . .
H22A H 0.5449(12) 0.7606(13) 0.2769(7) 0.046(6) Uiso 1 1 d . . .
H22B H 0.6128(12) 0.8155(15) 0.2732(8) 0.054(7) Uiso 1 1 d . . .
H24 H 0.5535(15) 0.7369(16) 0.3481(9) 0.069(8) Uiso 1 1 d . . .
H26 H 0.7445(15) 0.7549(18) 0.4053(10) 0.079(9) Uiso 1 1 d . . .
H27 H 0.797(3) 0.736(3) 0.4774(16) 0.17(2) Uiso 1 1 d . . .
H28 H 0.7228(19) 0.667(2) 0.5322(13) 0.122(12) Uiso 1 1 d . . .
H29 H 0.6111(19) 0.670(2) 0.4928(12) 0.088(12) Uiso 1 1 d . . .
B2 B 0.76276(11) -0.08280(14) 0.23102(8) 0.0312(5) Uani 1 1 d . . .
O32 O 0.76449(6) -0.17241(8) 0.23274(5) 0.0343(3) Uani 1 1 d . . .
C33 C 0.83071(10) -0.19580(12) 0.26608(7) 0.0357(5) Uani 1 1 d . . .
C34 C 0.88144(10) -0.12428(12) 0.26254(7) 0.0351(4) Uani 1 1 d . . .
O35 O 0.83389(6) -0.05496(8) 0.25459(4) 0.0335(3) Uani 1 1 d . . .
C36 C 0.81858(13) -0.19910(16) 0.31222(8) 0.0433(5) Uani 1 1 d . . .
C37 C 0.85367(13) -0.27917(14) 0.25406(10) 0.0480(6) Uani 1 1 d . . .
C38 C 0.94287(12) -0.10968(16) 0.30535(8) 0.0433(5) Uani 1 1 d . . .
C39 C 0.91062(12) -0.13434(16) 0.22257(9) 0.0433(5) Uani 1 1 d . . .
C40 C 0.69772(10) -0.03806(12) 0.24306(7) 0.0334(4) Uani 1 1 d . . .
C41 C 0.68709(11) -0.02482(13) 0.28494(8) 0.0385(5) Uani 1 1 d . . .
C42 C 0.62445(11) 0.01150(14) 0.28783(9) 0.0431(5) Uani 1 1 d . . .
C43 C 0.57136(11) 0.03458(13) 0.24916(9) 0.0444(5) Uani 1 1 d . . .
C44 C 0.58071(11) 0.02265(13) 0.20752(9) 0.0423(5) Uani 1 1 d . . .
C45 C 0.64388(10) -0.01301(12) 0.20489(7) 0.0338(4) Uani 1 1 d . . .
C46 C 0.66029(10) -0.02690(13) 0.16128(7) 0.0372(5) Uani 1 1 d . . .
N47 N 0.65832(9) 0.04768(11) 0.13533(6) 0.0421(4) Uani 1 1 d . . .
C48 C 0.72985(13) 0.08241(15) 0.15642(9) 0.0464(6) Uani 1 1 d . . .
C49 C 0.78036(12) 0.00979(14) 0.16297(8) 0.0424(5) Uani 1 1 d . . .
N50 N 0.73819(8) -0.05803(11) 0.17530(6) 0.0338(4) Uani 1 1 d . . .
C51 C 0.64308(15) 0.03226(19) 0.08680(8) 0.0556(6) Uani 1 1 d . . .
C52 C 0.56342(16) 0.03745(18) 0.06262(10) 0.0639(7) Uani 1 1 d . . .
N53 N 0.53988(12) 0.12276(14) 0.05956(7) 0.0596(6) Uani 1 1 d . . .
C54 C 0.50003(14) 0.14430(17) 0.08292(9) 0.0558(7) Uani 1 1 d . . .
C55 C 0.47280(12) 0.22839(16) 0.08249(8) 0.0540(6) Uani 1 1 d . . .
C56 C 0.49186(17) 0.29039(19) 0.05820(11) 0.0693(8) Uani 1 1 d . . .
C57 C 0.46232(19) 0.3664(2) 0.05839(13) 0.0837(10) Uani 1 1 d . . .
C58 C 0.41456(15) 0.37888(19) 0.08233(11) 0.0714(8) Uani 1 1 d . . .
C59 C 0.39893(16) 0.31469(19) 0.10545(10) 0.0677(8) Uani 1 1 d . . .
N60 N 0.42686(11) 0.23950(14) 0.10587(8) 0.0634(6) Uani 1 1 d . . .
H36A H 0.8623(13) -0.2244(15) 0.3369(8) 0.058(7) Uiso 1 1 d . . .
H36B H 0.8102(11) -0.1445(14) 0.3234(7) 0.041(6) Uiso 1 1 d . . .
H36C H 0.7752(12) -0.2347(14) 0.3117(7) 0.050(6) Uiso 1 1 d . . .
H37A H 0.9018(15) -0.2960(17) 0.2758(10) 0.077(8) Uiso 1 1 d . . .
H37B H 0.8160(12) -0.3204(14) 0.2555(7) 0.045(6) Uiso 1 1 d . . .
H37C H 0.8568(13) -0.2804(16) 0.2224(9) 0.064(8) Uiso 1 1 d . . .
H38A H 0.9729(11) -0.0651(14) 0.3000(7) 0.045(6) Uiso 1 1 d . . .
H38B H 0.9712(13) -0.1644(16) 0.3136(8) 0.062(7) Uiso 1 1 d . . .
H38C H 0.9228(11) -0.0918(13) 0.3312(7) 0.042(6) Uiso 1 1 d . . .
H39A H 0.9497(12) -0.1807(14) 0.2291(7) 0.049(6) Uiso 1 1 d . . .
H39B H 0.8727(12) -0.1482(13) 0.1932(8) 0.046(6) Uiso 1 1 d . . .
H39C H 0.9302(13) -0.0840(17) 0.2164(8) 0.062(8) Uiso 1 1 d . . .
H41 H 0.7234(11) -0.0420(12) 0.3140(7) 0.037(5) Uiso 1 1 d . . .
H42 H 0.6181(11) 0.0213(14) 0.3172(8) 0.047(6) Uiso 1 1 d . . .
H43 H 0.5269(12) 0.0647(14) 0.2529(7) 0.050(6) Uiso 1 1 d . . .
H44 H 0.5440(13) 0.0387(14) 0.1794(9) 0.058(7) Uiso 1 1 d . . .
H46 H 0.6301(10) -0.0721(12) 0.1429(6) 0.030(5) Uiso 1 1 d . . .
H50 H 0.7393(11) -0.1016(14) 0.1586(7) 0.042(6) Uiso 1 1 d . . .
H49A H 0.7939(12) -0.0054(15) 0.1355(9) 0.058(7) Uiso 1 1 d . . .
H49B H 0.8231(13) 0.0164(14) 0.1863(8) 0.051(7) Uiso 1 1 d . . .
H48A H 0.7411(11) 0.1244(14) 0.1380(8) 0.045(6) Uiso 1 1 d . . .
H48B H 0.7309(11) 0.1048(13) 0.1866(8) 0.039(6) Uiso 1 1 d . . .
H51A H 0.6705(12) 0.0716(16) 0.0743(8) 0.057(7) Uiso 1 1 d . . .
H51B H 0.6623(12) -0.0203(15) 0.0818(8) 0.049(7) Uiso 1 1 d . . .
H52A H 0.5546(15) 0.0110(18) 0.0301(11) 0.082(9) Uiso 1 1 d . . .
H52B H 0.5365(13) 0.0051(16) 0.0774(9) 0.057(8) Uiso 1 1 d . . .
H54 H 0.4831(13) 0.1075(16) 0.0992(9) 0.060(8) Uiso 1 1 d . . .
H56 H 0.5254(15) 0.2797(17) 0.0429(9) 0.074(9) Uiso 1 1 d . . .
H57 H 0.4765(19) 0.408(2) 0.0400(12) 0.117(13) Uiso 1 1 d . . .
H58 H 0.3876(15) 0.4339(18) 0.0799(9) 0.078(9) Uiso 1 1 d . . .
H59 H 0.3598(17) 0.3204(19) 0.1197(10) 0.091(10) Uiso 1 1 d . . .
B3 B 0.14539(11) 0.92929(13) 0.11538(7) 0.0277(4) Uani 1 1 d . . .
O62 O 0.09548(6) 0.98510(8) 0.12744(4) 0.0291(3) Uani 1 1 d . . .
C63 C 0.02380(9) 0.96337(12) 0.10107(6) 0.0326(4) Uani 1 1 d . . .
C64 C 0.03106(10) 0.87021(13) 0.09247(7) 0.0351(5) Uani 1 1 d . . .
O65 O 0.10314(6) 0.86317(8) 0.09023(4) 0.0322(3) Uani 1 1 d . . .
C66 C 0.00543(12) 1.01449(16) 0.05834(8) 0.0424(5) Uani 1 1 d . . .
C67 C -0.02812(11) 0.98385(17) 0.12703(8) 0.0427(5) Uani 1 1 d . . .
C68 C -0.01917(12) 0.83943(18) 0.04806(8) 0.0465(6) Uani 1 1 d . . .
C69 C 0.02343(13) 0.81672(15) 0.13094(8) 0.0439(5) Uani 1 1 d . . .
C70 C 0.20317(9) 0.96617(11) 0.09323(6) 0.0279(4) Uani 1 1 d . . .
C71 C 0.19260(10) 0.99660(12) 0.04983(7) 0.0346(4) Uani 1 1 d . . .
C72 C 0.24915(12) 1.02975(14) 0.03747(8) 0.0429(5) Uani 1 1 d . . .
C73 C 0.31704(12) 1.03278(15) 0.06829(8) 0.0452(5) Uani 1 1 d . . .
C74 C 0.32913(11) 1.00238(13) 0.11125(7) 0.0360(5) Uani 1 1 d . . .
C75 C 0.27220(9) 0.96853(11) 0.12312(6) 0.0279(4) Uani 1 1 d . . .
C76 C 0.27809(9) 0.93515(12) 0.16902(6) 0.0273(4) Uani 1 1 d . . .
N77 N 0.32839(8) 0.86726(10) 0.18295(5) 0.0333(4) Uani 1 1 d . . .
C78 C 0.28448(11) 0.79576(13) 0.16383(8) 0.0382(5) Uani 1 1 d . . .
C79 C 0.21387(11) 0.81057(12) 0.17281(8) 0.0361(5) Uani 1 1 d . . .
N80 N 0.20314(8) 0.90100(9) 0.16537(5) 0.0270(3) Uani 1 1 d . . .
C81 C 0.35877(11) 0.86050(14) 0.23209(7) 0.0390(5) Uani 1 1 d . . .
C82 C 0.42250(12) 0.91638(16) 0.24878(7) 0.0445(5) Uani 1 1 d . . .
N83 N 0.45567(9) 0.90575(12) 0.29754(6) 0.0442(4) Uani 1 1 d . . .
C84 C 0.47217(11) 0.97055(17) 0.31989(8) 0.0453(6) Uani 1 1 d . . .
C85 C 0.50940(12) 0.97171(19) 0.36867(8) 0.0583(7) Uani 1 1 d . . .
C86 C 0.52285(15) 0.9008(3) 0.39479(10) 0.0803(10) Uani 1 1 d . . .
C87 C 0.5571(2) 0.9101(6) 0.43979(15) 0.144(2) Uani 1 1 d . . .
C88 C 0.5777(3) 0.9855(7) 0.45759(17) 0.192(4) Uani 1 1 d . . .
C89 C 0.5635(3) 1.0505(5) 0.42966(18) 0.139(2) Uani 1 1 d . . .
N90 N 0.52870(14) 1.04723(19) 0.38507(8) 0.0885(9) Uani 1 1 d . . .
H66A H -0.0436(14) 1.0065(16) 0.0394(9) 0.066(8) Uiso 1 1 d . . .
H66B H 0.0383(11) 0.9975(12) 0.0395(7) 0.037(6) Uiso 1 1 d . . .
H66C H 0.0092(11) 1.0749(15) 0.0671(7) 0.048(6) Uiso 1 1 d . . .
H67A H -0.0792(13) 0.9660(14) 0.1094(8) 0.052(6) Uiso 1 1 d . . .
H67B H -0.0148(12) 0.9581(14) 0.1567(9) 0.050(7) Uiso 1 1 d . . .
H67C H -0.0294(12) 1.0452(16) 0.1320(8) 0.051(7) Uiso 1 1 d . . .
H68A H -0.0139(13) 0.7779(17) 0.0475(8) 0.062(8) Uiso 1 1 d . . .
H68B H -0.0693(13) 0.8498(14) 0.0467(8) 0.050(6) Uiso 1 1 d . . .
H68C H -0.0109(12) 0.8640(15) 0.0208(9) 0.056(7) Uiso 1 1 d . . .
H69A H 0.0539(10) 0.8377(12) 0.1618(7) 0.033(5) Uiso 1 1 d . . .
H69B H 0.0361(11) 0.7535(15) 0.1256(7) 0.052(6) Uiso 1 1 d . . .
H69C H -0.0269(14) 0.8166(15) 0.1346(9) 0.067(8) Uiso 1 1 d . . .
H71 H 0.1412(11) 0.9928(13) 0.0260(7) 0.040(6) Uiso 1 1 d . . .
H72 H 0.2417(11) 1.0514(13) 0.0069(8) 0.043(6) Uiso 1 1 d . . .
H73 H 0.3545(13) 1.0538(15) 0.0585(8) 0.061(7) Uiso 1 1 d . . .
H74 H 0.3750(13) 1.0029(14) 0.1323(8) 0.053(7) Uiso 1 1 d . . .
H76 H 0.2884(10) 0.9792(12) 0.1919(7) 0.033(5) Uiso 1 1 d . . .
H78A H 0.2798(10) 0.7968(12) 0.1322(8) 0.036(6) Uiso 1 1 d . . .
H78B H 0.3089(13) 0.7449(16) 0.1789(8) 0.059(7) Uiso 1 1 d . . .
H79A H 0.1745(11) 0.7806(13) 0.1516(7) 0.041(6) Uiso 1 1 d . . .
H79B H 0.2189(11) 0.7990(13) 0.2045(8) 0.041(6) Uiso 1 1 d . . .
H80 H 0.1885(10) 0.9277(12) 0.1890(7) 0.032(5) Uiso 1 1 d . . .
H81A H 0.3230(11) 0.8734(13) 0.2495(7) 0.044(6) Uiso 1 1 d . . .
H81B H 0.3781(11) 0.8012(13) 0.2389(7) 0.041(6) Uiso 1 1 d . . .
H82A H 0.4048(11) 0.9798(14) 0.2407(7) 0.044(6) Uiso 1 1 d . . .
H82B H 0.4609(13) 0.9025(15) 0.2336(8) 0.062(7) Uiso 1 1 d . . .
H84 H 0.4644(15) 1.0282(19) 0.3075(10) 0.081(9) Uiso 1 1 d . . .
H86 H 0.5049(17) 0.845(2) 0.3815(11) 0.089(11) Uiso 1 1 d . . .
H87 H 0.564(3) 0.860(3) 0.4548(18) 0.15(2) Uiso 1 1 d . . .
H88 H 0.605(3) 1.000(3) 0.4886(18) 0.167(18) Uiso 1 1 d . . .
H89 H 0.569(2) 1.112(3) 0.4365(14) 0.127(15) Uiso 1 1 d . . .
B4 B 0.20024(11) 0.10335(13) 0.23406(7) 0.0295(5) Uani 1 1 d . . .
O92 O 0.19295(7) 0.01374(8) 0.23532(4) 0.0311(3) Uani 1 1 d . . .
C93 C 0.16635(10) -0.00624(12) 0.27258(6) 0.0323(4) Uani 1 1 d . . .
C94 C 0.12299(10) 0.07200(12) 0.27640(7) 0.0336(4) Uani 1 1 d . . .
O95 O 0.16572(7) 0.13586(8) 0.26510(4) 0.0316(3) Uani 1 1 d . . .
C96 C 0.12244(14) -0.08427(14) 0.26136(8) 0.0430(5) Uani 1 1 d . . .
C97 C 0.23037(13) -0.01931(16) 0.31430(8) 0.0446(5) Uani 1 1 d . . .
C98 C 0.04871(11) 0.07371(15) 0.24214(8) 0.0407(5) Uani 1 1 d . . .
C99 C 0.11673(14) 0.08839(16) 0.32297(8) 0.0431(5) Uani 1 1 d . . .
C100 C 0.27830(10) 0.13792(11) 0.23686(7) 0.0316(4) Uani 1 1 d . . .
C101 C 0.33959(10) 0.14530(13) 0.27414(8) 0.0385(5) Uani 1 1 d . . .
C102 C 0.40389(11) 0.17287(13) 0.26857(9) 0.0457(6) Uani 1 1 d . . .
C103 C 0.40815(11) 0.19088(14) 0.22593(9) 0.0477(6) Uani 1 1 d . . .
C104 C 0.34824(11) 0.18390(13) 0.18849(9) 0.0416(5) Uani 1 1 d . . .
C105 C 0.28403(10) 0.15886(11) 0.19493(7) 0.0325(4) Uani 1 1 d . . .
C106 C 0.21565(10) 0.15004(12) 0.15672(7) 0.0321(4) Uani 1 1 d . . .
N107 N 0.19347(9) 0.22446(10) 0.13083(5) 0.0340(4) Uani 1 1 d . . .
C108 C 0.15577(12) 0.26950(13) 0.15771(8) 0.0362(5) Uani 1 1 d . . .
C109 C 0.11138(11) 0.20418(13) 0.17203(8) 0.0355(5) Uani 1 1 d . . .
N110 N 0.15829(8) 0.12986(10) 0.17956(6) 0.0296(3) Uani 1 1 d . . .
C111 C 0.14894(12) 0.21150(14) 0.08373(7) 0.0395(5) Uani 1 1 d . . .
C112 C 0.17042(13) 0.26957(14) 0.05215(8) 0.0417(5) Uani 1 1 d . . .
N113 N 0.15338(9) 0.35405(11) 0.05953(6) 0.0411(4) Uani 1 1 d . . .
C114 C 0.20174(12) 0.40682(14) 0.06344(7) 0.0402(5) Uani 1 1 d . . .
C115 C 0.18931(12) 0.49506(14) 0.06933(7) 0.0435(5) Uani 1 1 d . . .
C116 C 0.12997(16) 0.52314(17) 0.07978(9) 0.0567(6) Uani 1 1 d . . .
C117 C 0.1207(2) 0.60679(18) 0.08302(10) 0.0683(8) Uani 1 1 d . . .
C118 C 0.16984(19) 0.65882(18) 0.07514(9) 0.0699(8) Uani 1 1 d . . .
C119 C 0.22853(19) 0.62605(18) 0.06623(11) 0.0713(8) Uani 1 1 d . . .
N120 N 0.23974(11) 0.54484(13) 0.06333(7) 0.0611(6) Uani 1 1 d . . .
H96A H 0.0986(12) -0.0979(14) 0.2869(8) 0.051(6) Uiso 1 1 d . . .
H96B H 0.1543(11) -0.1296(14) 0.2586(7) 0.043(6) Uiso 1 1 d . . .
H96C H 0.0818(12) -0.0752(13) 0.2292(8) 0.050(6) Uiso 1 1 d . . .
H97A H 0.2129(12) -0.0377(15) 0.3382(9) 0.057(7) Uiso 1 1 d . . .
H97B H 0.2600(11) 0.0329(13) 0.3256(7) 0.038(6) Uiso 1 1 d . . .
H97C H 0.2634(14) -0.0606(16) 0.3083(8) 0.064(7) Uiso 1 1 d . . .
H98A H 0.0548(11) 0.0624(13) 0.2109(8) 0.039(6) Uiso 1 1 d . . .
H98B H 0.0278(12) 0.1330(16) 0.2408(8) 0.056(7) Uiso 1 1 d . . .
H98C H 0.0164(12) 0.0357(14) 0.2487(7) 0.046(6) Uiso 1 1 d . . .
H99A H 0.0876(12) 0.1392(15) 0.3226(7) 0.047(6) Uiso 1 1 d . . .
H99B H 0.0953(12) 0.0455(15) 0.3324(8) 0.053(7) Uiso 1 1 d . . .
H99C H 0.1631(12) 0.0955(13) 0.3438(7) 0.039(6) Uiso 1 1 d . . .
H101 H 0.3377(11) 0.1316(13) 0.3052(8) 0.042(6) Uiso 1 1 d . . .
H102 H 0.4469(12) 0.1765(13) 0.2970(8) 0.048(6) Uiso 1 1 d . . .
H103 H 0.4539(13) 0.2107(14) 0.2220(8) 0.057(7) Uiso 1 1 d . . .
H104 H 0.3515(12) 0.1975(14) 0.1573(9) 0.057(7) Uiso 1 1 d . . .
H106 H 0.2174(9) 0.1042(12) 0.1359(6) 0.024(5) Uiso 1 1 d . . .
H110 H 0.1340(10) 0.0874(13) 0.1652(7) 0.031(5) Uiso 1 1 d . . .
H109 H 0.1024(11) 0.2169(13) 0.2009(8) 0.040(6) Uiso 1 1 d . . .
H108 H 0.1935(11) 0.2905(12) 0.1848(7) 0.035(5) Uiso 1 1 d . . .
H111 H 0.1602(11) 0.1535(14) 0.0754(7) 0.042(6) Uiso 1 1 d . . .
H112 H 0.2240(13) 0.2633(14) 0.0547(8) 0.056(7) Uiso 1 1 d . . .
H114 H 0.2498(13) 0.3914(14) 0.0625(8) 0.051(6) Uiso 1 1 d . . .
H116 H 0.0964(14) 0.4846(18) 0.0814(9) 0.069(9) Uiso 1 1 d . . .
H117 H 0.0818(18) 0.626(2) 0.0913(11) 0.100(12) Uiso 1 1 d . . .
H118 H 0.1604(15) 0.7213(19) 0.0760(9) 0.083(9) Uiso 1 1 d . . .
H119 H 0.2638(17) 0.658(2) 0.0589(11) 0.096(11) Uiso 1 1 d . . .
H129 H 0.0686(11) 0.1917(12) 0.1465(7) 0.037(6) Uiso 1 1 d . . .
H128 H 0.1270(11) 0.3119(14) 0.1400(7) 0.046(6) Uiso 1 1 d . . .
H131 H 0.0975(13) 0.2186(15) 0.0801(8) 0.058(7) Uiso 1 1 d . . .
H132 H 0.1405(11) 0.2517(13) 0.0197(8) 0.047(6) Uiso 1 1 d . . .
C201 C 0.5410(4) 0.3989(3) -0.0601(2) 0.214(4) Uani 1 1 d . . .
H20A H 0.5480 0.3707 -0.0863 0.321 Uiso 1 1 calc R . .
H20B H 0.5307 0.4568 -0.0673 0.321 Uiso 1 1 calc R . .
H20C H 0.5008 0.3739 -0.0523 0.321 Uiso 1 1 calc R . .
C202 C 0.5974(4) 0.3927(4) -0.0269(2) 0.157(2) Uani 1 1 d . . .
H20D H 0.6361 0.4222 -0.0349 0.189 Uiso 1 1 calc R . .
H20J H 0.6110 0.3341 -0.0238 0.189 Uiso 1 1 calc R . .
O203 O 0.5968(3) 0.4188(4) 0.01235(15) 0.216(3) Uani 1 1 d . . .
C204 C 0.6535(3) 0.4119(4) 0.0449(3) 0.197(4) Uani 1 1 d . . .
H20E H 0.6952 0.4309 0.0358 0.236 Uiso 1 1 calc R . .
H20F H 0.6615 0.3538 0.0543 0.236 Uiso 1 1 calc R . .
C205 C 0.6453(7) 0.4648(7) 0.0845(2) 0.386(10) Uani 1 1 d . . .
H20G H 0.6870 0.4565 0.1111 0.579 Uiso 1 1 calc R . .
H20H H 0.6016 0.4487 0.0915 0.579 Uiso 1 1 calc R . .
H20I H 0.6422 0.5228 0.0759 0.579 Uiso 1 1 calc R . .

loop_
_atom_site_aniso_label
_atom_site_aniso_U_11
_atom_site_aniso_U_22
_atom_site_aniso_U_33
_atom_site_aniso_U_23
_atom_site_aniso_U_13
_atom_site_aniso_U_12
B1 0.0391(12) 0.0383(13) 0.0348(13) -0.0058(10) 0.0159(10) -0.0092(10)
O2 0.0477(8) 0.0528(10) 0.0426(9) -0.0139(7) 0.0271(7) -0.0214(7)
C3 0.0529(13) 0.0735(18) 0.0489(15) -0.0226(13) 0.0331(12) -0.0289(12)
C4 0.0396(11) 0.0724(17) 0.0469(14) -0.0167(12) 0.0251(11) -0.0073(11)
O5 0.0370(7) 0.0424(8) 0.0410(8) -0.0095(7) 0.0181(6) -0.0050(6)
C6 0.093(2) 0.0630(19) 0.0503(16) -0.0076(14) 0.0447(16) -0.0261(16)
C7 0.0655(19) 0.139(3) 0.076(2) -0.049(2) 0.0489(19) -0.052(2)
C8 0.0424(14) 0.123(3) 0.0559(18) -0.0107(19) 0.0199(13) 0.0151(16)
C9 0.0618(17) 0.079(2) 0.0520(17) -0.0209(15) 0.0311(15) -0.0042(15)
C10 0.0415(10) 0.0250(10) 0.0377(12) -0.0011(8) 0.0147(9) -0.0050(8)
C11 0.0503(13) 0.0382(13) 0.0406(13) 0.0036(10) 0.0147(11) -0.0015(10)
C12 0.0509(13) 0.0473(14) 0.0470(15) 0.0035(11) 0.0077(12) 0.0070(11)
C13 0.0403(12) 0.0465(14) 0.0630(17) 0.0007(12) 0.0162(12) 0.0117(10)
C14 0.0434(11) 0.0375(12) 0.0482(14) -0.0002(10) 0.0200(11) 0.0054(9)
C15 0.0360(10) 0.0259(10) 0.0401(12) -0.0011(9) 0.0143(9) -0.0036(8)
C16 0.0337(9) 0.0283(11) 0.0364(11) -0.0035(9) 0.0169(9) -0.0048(8)
N17 0.0387(9) 0.0319(9) 0.0373(10) 0.0006(7) 0.0156(8) -0.0059(7)
C18 0.0502(13) 0.0306(12) 0.0488(14) 0.0016(10) 0.0181(11) -0.0057(9)
C19 0.0516(13) 0.0358(12) 0.0461(14) 0.0009(11) 0.0199(12) 0.0054(10)
N20 0.0341(9) 0.0366(10) 0.0372(10) -0.0045(8) 0.0158(8) -0.0059(7)
C21 0.0394(11) 0.0468(14) 0.0391(13) 0.0071(10) 0.0166(10) 0.0000(9)
C22 0.0520(13) 0.0468(15) 0.0385(13) 0.0004(11) 0.0178(11) -0.0031(11)
N23 0.0556(11) 0.0695(14) 0.0395(11) -0.0003(10) 0.0199(10) 0.0046(10)
C24 0.0729(18) 0.0536(16) 0.0515(16) -0.0096(12) 0.0310(14) -0.0173(13)
C25 0.064(4) 0.050(3) 0.044(3) -0.011(2) 0.024(3) -0.005(3)
C26 0.072(3) 0.061(2) 0.047(2) -0.0094(18) 0.019(2) -0.009(2)
C27 0.099(3) 0.066(3) 0.050(2) -0.007(2) 0.012(2) -0.011(2)
C28 0.188(5) 0.052(2) 0.083(3) -0.001(2) 0.034(4) -0.009(3)
C29 0.089(4) 0.051(3) 0.089(5) 0.005(3) 0.038(4) -0.019(3)
N30 0.091(3) 0.074(2) 0.051(2) 0.0013(18) 0.038(2) -0.020(2)
C25A 0.071(9) 0.038(6) 0.029(6) -0.001(5) 0.020(8) 0.006(8)
C26A 0.074(11) 0.102(13) 0.046(9) 0.017(8) 0.002(7) 0.035(9)
C27A 0.17(2) 0.055(9) 0.029(7) -0.008(6) -0.043(10) 0.008(11)
C29A 0.111(11) 0.067(8) 0.035(6) -0.003(5) 0.014(6) -0.037(7)
N30A 0.069(6) 0.051(5) 0.046(5) 0.000(4) 0.030(5) -0.012(4)
B2 0.0309(10) 0.0290(12) 0.0336(12) -0.0003(9) 0.0095(9) -0.0007(9)
O32 0.0296(6) 0.0309(7) 0.0395(8) 0.0010(6) 0.0062(6) -0.0012(5)
C33 0.0298(9) 0.0336(11) 0.0411(12) 0.0032(9) 0.0069(9) 0.0015(8)
C34 0.0309(9) 0.0329(11) 0.0406(12) 0.0002(9) 0.0097(9) 0.0016(8)
O35 0.0303(6) 0.0293(7) 0.0387(8) -0.0003(6) 0.0070(6) -0.0011(5)
C36 0.0435(12) 0.0442(14) 0.0414(13) 0.0064(11) 0.0118(10) -0.0029(10)
C37 0.0457(13) 0.0354(13) 0.0606(17) 0.0015(11) 0.0127(12) 0.0054(10)
C38 0.0351(11) 0.0433(14) 0.0471(14) 0.0019(11) 0.0057(10) -0.0016(10)
C39 0.0374(11) 0.0454(14) 0.0499(15) -0.0014(11) 0.0173(11) -0.0014(10)
C40 0.0316(9) 0.0282(10) 0.0397(12) -0.0007(9) 0.0097(9) -0.0051(8)
C41 0.0358(10) 0.0387(12) 0.0415(13) -0.0026(10) 0.0123(10) -0.0036(9)
C42 0.0421(11) 0.0408(13) 0.0528(15) -0.0025(11) 0.0239(11) -0.0050(9)
C43 0.0347(11) 0.0343(12) 0.0685(17) 0.0017(11) 0.0220(11) -0.0013(9)
C44 0.0337(10) 0.0340(12) 0.0564(15) 0.0044(10) 0.0095(11) -0.0014(9)
C45 0.0317(9) 0.0250(10) 0.0419(12) 0.0006(9) 0.0070(9) -0.0038(8)
C46 0.0346(10) 0.0287(11) 0.0430(12) -0.0008(9) 0.0038(9) -0.0024(8)
N47 0.0501(10) 0.0356(10) 0.0352(10) 0.0047(8) 0.0047(8) 0.0004(8)
C48 0.0564(14) 0.0369(13) 0.0440(14) 0.0051(11) 0.0121(11) -0.0103(10)
C49 0.0440(12) 0.0443(13) 0.0386(13) 0.0047(10) 0.0118(11) -0.0104(10)
N50 0.0349(8) 0.0308(10) 0.0355(10) -0.0013(8) 0.0101(7) -0.0031(7)
C51 0.0684(17) 0.0555(17) 0.0380(14) 0.0044(12) 0.0085(12) 0.0061(14)
C52 0.0694(17) 0.0589(18) 0.0493(17) 0.0034(14) -0.0035(14) -0.0067(14)
N53 0.0621(13) 0.0594(14) 0.0442(12) 0.0125(10) -0.0039(11) 0.0006(10)
C54 0.0497(14) 0.0583(17) 0.0463(15) 0.0127(13) -0.0051(12) -0.0150(12)
C55 0.0426(12) 0.0605(17) 0.0462(14) 0.0102(12) -0.0060(11) -0.0095(11)
C56 0.0662(17) 0.0594(19) 0.083(2) 0.0146(16) 0.0232(17) -0.0047(14)
C57 0.083(2) 0.059(2) 0.111(3) 0.0253(19) 0.031(2) -0.0073(16)
C58 0.0570(16) 0.0561(19) 0.090(2) 0.0172(16) 0.0057(16) -0.0031(14)
C59 0.0558(16) 0.072(2) 0.0654(19) 0.0130(15) 0.0038(14) 0.0008(14)
N60 0.0559(12) 0.0618(15) 0.0659(15) 0.0168(12) 0.0087(11) -0.0007(11)
B3 0.0278(10) 0.0290(11) 0.0252(11) -0.0008(9) 0.0061(8) -0.0023(8)
O62 0.0239(6) 0.0345(7) 0.0264(7) -0.0037(6) 0.0040(5) -0.0007(5)
C63 0.0228(8) 0.0440(12) 0.0284(10) -0.0025(9) 0.0037(8) -0.0026(8)
C64 0.0270(9) 0.0458(12) 0.0317(11) -0.0049(9) 0.0077(8) -0.0092(8)
O65 0.0305(6) 0.0333(8) 0.0325(7) -0.0061(6) 0.0089(6) -0.0068(5)
C66 0.0345(11) 0.0546(16) 0.0331(12) 0.0025(11) 0.0029(10) 0.0010(10)
C67 0.0295(10) 0.0591(16) 0.0396(14) -0.0062(12) 0.0107(10) -0.0013(10)
C68 0.0359(12) 0.0617(17) 0.0388(14) -0.0128(12) 0.0066(10) -0.0155(11)
C69 0.0429(12) 0.0478(15) 0.0423(14) -0.0006(11) 0.0148(11) -0.0123(10)
C70 0.0315(9) 0.0238(10) 0.0280(10) -0.0024(8) 0.0083(8) -0.0009(7)
C71 0.0358(10) 0.0356(11) 0.0305(11) -0.0001(9) 0.0073(9) -0.0037(8)
C72 0.0477(12) 0.0498(14) 0.0335(12) 0.0086(10) 0.0155(10) -0.0051(10)
C73 0.0387(11) 0.0529(14) 0.0475(14) 0.0104(11) 0.0181(10) -0.0075(10)
C74 0.0308(10) 0.0349(12) 0.0422(13) 0.0011(9) 0.0108(9) -0.0033(8)
C75 0.0288(9) 0.0239(10) 0.0311(10) -0.0015(8) 0.0091(8) 0.0005(7)
C76 0.0233(8) 0.0270(10) 0.0302(10) -0.0015(8) 0.0062(7) -0.0013(7)
N77 0.0295(8) 0.0359(10) 0.0313(9) 0.0037(7) 0.0044(7) 0.0058(7)
C78 0.0438(11) 0.0288(11) 0.0398(13) 0.0024(10) 0.0092(10) 0.0062(9)
C79 0.0390(11) 0.0262(11) 0.0394(13) 0.0058(9) 0.0061(10) -0.0021(8)
N80 0.0271(7) 0.0254(8) 0.0280(9) 0.0007(7) 0.0075(7) -0.0012(6)
C81 0.0343(10) 0.0463(13) 0.0325(12) 0.0093(10) 0.0043(9) 0.0012(9)
C82 0.0390(11) 0.0578(16) 0.0330(12) -0.0006(11) 0.0054(10) -0.0071(10)
N83 0.0341(9) 0.0598(13) 0.0346(10) -0.0011(9) 0.0043(8) -0.0041(8)
C84 0.0346(11) 0.0648(17) 0.0376(13) -0.0034(12) 0.0123(9) -0.0083(11)
C85 0.0396(12) 0.097(2) 0.0377(14) -0.0135(14) 0.0104(11) -0.0201(13)
C86 0.0519(15) 0.135(3) 0.0444(17) 0.021(2) 0.0003(13) -0.0045(18)
C87 0.091(3) 0.268(8) 0.050(3) 0.040(4) -0.012(2) -0.019(4)
C88 0.137(4) 0.382(12) 0.036(3) -0.016(5) -0.007(3) -0.098(6)
C89 0.115(3) 0.232(7) 0.068(3) -0.075(4) 0.026(3) -0.097(4)
N90 0.0793(16) 0.133(2) 0.0583(16) -0.0401(16) 0.0280(13) -0.0531(17)
B4 0.0322(10) 0.0266(11) 0.0273(11) -0.0020(9) 0.0053(9) 0.0006(8)
O92 0.0384(7) 0.0266(7) 0.0288(7) -0.0011(6) 0.0106(6) 0.0004(5)
C93 0.0389(10) 0.0312(11) 0.0265(10) 0.0003(8) 0.0092(8) -0.0020(8)
C94 0.0379(10) 0.0307(11) 0.0333(11) -0.0022(8) 0.0123(9) -0.0044(8)
O95 0.0352(7) 0.0272(7) 0.0336(7) -0.0037(6) 0.0123(6) -0.0028(5)
C96 0.0584(14) 0.0329(12) 0.0404(13) -0.0014(10) 0.0190(12) -0.0053(10)
C97 0.0525(13) 0.0445(14) 0.0327(12) 0.0024(11) 0.0063(11) 0.0070(11)
C98 0.0349(11) 0.0402(13) 0.0470(14) -0.0010(11) 0.0125(10) -0.0037(9)
C99 0.0529(14) 0.0399(14) 0.0409(13) -0.0044(11) 0.0209(12) -0.0039(11)
C100 0.0323(9) 0.0232(10) 0.0381(11) -0.0045(8) 0.0089(8) 0.0020(7)
C101 0.0352(10) 0.0344(12) 0.0423(13) -0.0077(10) 0.0065(9) 0.0036(8)
C102 0.0302(10) 0.0375(13) 0.0631(16) -0.0121(11) 0.0049(11) 0.0014(9)
C103 0.0341(11) 0.0372(13) 0.0735(18) -0.0035(12) 0.0188(12) -0.0028(9)
C104 0.0390(11) 0.0327(12) 0.0570(15) 0.0014(10) 0.0203(11) 0.0004(9)
C105 0.0340(10) 0.0227(10) 0.0417(12) -0.0028(8) 0.0125(9) 0.0009(8)
C106 0.0408(10) 0.0249(10) 0.0339(11) -0.0025(8) 0.0160(9) -0.0003(8)
N107 0.0445(9) 0.0270(9) 0.0307(9) -0.0015(7) 0.0117(7) -0.0009(7)
C108 0.0453(11) 0.0263(11) 0.0360(12) -0.0006(9) 0.0105(10) 0.0049(9)
C109 0.0399(11) 0.0325(11) 0.0347(12) 0.0021(9) 0.0120(10) 0.0078(9)
N110 0.0322(8) 0.0247(9) 0.0317(9) -0.0018(7) 0.0094(7) -0.0007(7)
C111 0.0480(12) 0.0340(12) 0.0355(12) -0.0038(9) 0.0110(10) -0.0030(9)
C112 0.0530(13) 0.0373(12) 0.0340(12) 0.0008(10) 0.0117(10) 0.0054(10)
N113 0.0463(10) 0.0363(10) 0.0381(10) 0.0061(8) 0.0087(8) 0.0045(8)
C114 0.0445(12) 0.0439(13) 0.0283(11) 0.0035(9) 0.0053(9) 0.0015(10)
C115 0.0557(13) 0.0424(13) 0.0251(11) 0.0031(9) 0.0011(10) -0.0020(10)
C116 0.0742(17) 0.0470(16) 0.0504(16) 0.0017(12) 0.0210(14) 0.0048(13)
C117 0.095(2) 0.0524(18) 0.0593(18) -0.0023(14) 0.0255(17) 0.0141(16)
C118 0.106(2) 0.0418(17) 0.0471(16) -0.0030(13) 0.0004(16) 0.0024(16)
C119 0.088(2) 0.0468(18) 0.067(2) 0.0018(14) 0.0051(17) -0.0156(16)
N120 0.0657(13) 0.0474(13) 0.0610(14) 0.0026(10) 0.0055(11) -0.0111(10)
C201 0.312(9) 0.064(3) 0.208(7) 0.015(4) -0.008(7) -0.057(4)
C202 0.192(6) 0.152(5) 0.128(5) 0.044(4) 0.049(4) 0.038(4)
O203 0.202(4) 0.354(7) 0.100(3) -0.078(4) 0.057(3) -0.125(5)
C204 0.113(4) 0.184(6) 0.248(9) 0.088(6) -0.013(5) -0.012(4)
C205 0.63(2) 0.392(14) 0.089(4) -0.057(6) 0.043(8) -0.383(15)

loop_
_atom_type_symbol
_atom_type_description
_atom_type_scat_dispersion_real
_atom_type_scat_dispersion_imag
_atom_type_scat_source
C C 0.0033 0.0016 'International Tables Vol C Tables 4.2.6.8 and 6.1.1.4'
H H 0.0000 0.0000 'International Tables Vol C Tables 4.2.6.8 and 6.1.1.4'
B B 0.0013 0.0007 'International Tables Vol C Tables 4.2.6.8 and 6.1.1.4'
N N 0.0061 0.0033 'International Tables Vol C Tables 4.2.6.8 and 6.1.1.4'
O O 0.0106 0.0060 'International Tables Vol C Tables 4.2.6.8 and 6.1.1.4'

loop_
_geom_angle_atom_site_label_1
_geom_angle_atom_site_label_2
_geom_angle_atom_site_label_3
_geom_angle
_geom_angle_site_symmetry_1
_geom_angle_site_symmetry_3
_geom_angle_publ_flag
O5 B1 O2 106.10(16) . . ?
O5 B1 C10 116.65(17) . . ?
O2 B1 C10 117.00(18) . . ?
O5 B1 N20 111.54(17) . . ?
O2 B1 N20 107.23(16) . . ?
C10 B1 N20 97.82(15) . . ?
C3 O2 B1 107.06(16) . . ?
O2 C3 C7 108.5(2) . . ?
O2 C3 C6 108.9(2) . . ?
C7 C3 C6 109.1(3) . . ?
O2 C3 C4 102.11(17) . . ?
C7 C3 C4 116.0(3) . . ?
C6 C3 C4 111.8(2) . . ?
O5 C4 C9 108.98(19) . . ?
O5 C4 C8 109.0(2) . . ?
C9 C4 C8 108.7(2) . . ?
O5 C4 C3 101.26(17) . . ?
C9 C4 C3 115.1(2) . . ?
C8 C4 C3 113.5(2) . . ?
C4 O5 B1 108.22(15) . . ?
C3 C6 H6A 112.6(13) . . ?
C3 C6 H6B 116.6(19) . . ?
H6A C6 H6B 107(2) . . ?
C3 C6 H6C 111.5(17) . . ?
H6A C6 H6C 105(2) . . ?
H6B C6 H6C 102(2) . . ?
C3 C7 H7A 107.6(17) . . ?
C3 C7 H7B 109.3(17) . . ?
H7A C7 H7B 108(2) . . ?
C3 C7 H7C 115(3) . . ?
H7A C7 H7C 100(3) . . ?
H7B C7 H7C 116(3) . . ?
C4 C8 H8A 112.2(16) . . ?
C4 C8 H8B 112.3(17) . . ?
H8A C8 H8B 106(2) . . ?
C4 C8 H8C 110.2(17) . . ?
H8A C8 H8C 104(2) . . ?
H8B C8 H8C 112(2) . . ?
C4 C9 H9A 111.3(14) . . ?
C4 C9 H9B 110.5(17) . . ?
H9A C9 H9B 105(2) . . ?
C4 C9 H9C 114.0(16) . . ?
H9A C9 H9C 109(2) . . ?
H9B C9 H9C 106(2) . . ?
C15 C10 C11 117.71(19) . . ?
C15 C10 B1 112.69(18) . . ?
C11 C10 B1 129.60(19) . . ?
C12 C11 C10 120.8(2) . . ?
C12 C11 H11 119.5(14) . . ?
C10 C11 H11 119.7(14) . . ?
C11 C12 C13 120.1(2) . . ?
C11 C12 H12 116.5(14) . . ?
C13 C12 H12 123.3(14) . . ?
C14 C13 C12 120.4(2) . . ?
C14 C13 H13 119.6(14) . . ?
C12 C13 H13 119.8(14) . . ?
C13 C14 C15 118.5(2) . . ?
C13 C14 H14 122.4(13) . . ?
C15 C14 H14 119.1(13) . . ?
C14 C15 C10 122.4(2) . . ?
C14 C15 C16 123.42(19) . . ?
C10 C15 C16 114.11(17) . . ?
N17 C16 C15 114.03(16) . . ?
N17 C16 N20 107.85(15) . . ?
C15 C16 N20 104.51(15) . . ?
N17 C16 H16 110.9(11) . . ?
C15 C16 H16 109.5(11) . . ?
N20 C16 H16 109.8(10) . . ?
C16 N17 C18 102.39(16) . . ?
C16 N17 C21 113.24(16) . . ?
C18 N17 C21 110.78(17) . . ?
N17 C18 C19 105.15(17) . . ?
N17 C18 H18A 108.9(11) . . ?
C19 C18 H18A 109.6(11) . . ?
N17 C18 H18B 111.6(12) . . ?
C19 C18 H18B 111.3(12) . . ?
H18A C18 H18B 110.1(16) . . ?
N20 C19 C18 103.61(17) . . ?
N20 C19 H19A 111.5(13) . . ?
C18 C19 H19A 109.8(12) . . ?
N20 C19 H19B 108.9(14) . . ?
C18 C19 H19B 112.6(14) . . ?
H19A C19 H19B 110.2(19) . . ?
C19 N20 C16 104.52(15) . . ?
C19 N20 B1 115.70(17) . . ?
C16 N20 B1 108.85(15) . . ?
C19 N20 H20 111.6(15) . . ?
C16 N20 H20 103.8(15) . . ?
B1 N20 H20 111.4(15) . . ?
N17 C21 C22 112.17(18) . . ?
N17 C21 H21A 109.0(12) . . ?
C22 C21 H21A 106.2(12) . . ?
N17 C21 H21B 113.5(12) . . ?
C22 C21 H21B 110.0(12) . . ?
H21A C21 H21B 105.4(16) . . ?
N23 C22 C21 108.68(19) . . ?
N23 C22 H22A 112.4(12) . . ?
C21 C22 H22A 108.7(12) . . ?
N23 C22 H22B 108.3(14) . . ?
C21 C22 H22B 109.4(14) . . ?
H22A C22 H22B 109.4(18) . . ?
C24 N23 C22 118.0(2) . . ?
N23 C24 C25A 143.3(7) . . ?
N23 C24 C25 117.7(3) . . ?
C25A C24 C25 26.3(5) . . ?
N23 C24 H24 123.5(16) . . ?
C25A C24 H24 92.5(17) . . ?
C25 C24 H24 118.6(16) . . ?
C25A C25 C26A 131(3) . . ?
C25A C25 N30 52.4(17) . . ?
C26A C25 N30 79.9(16) . . ?
C25A C25 C26 160.2(19) . . ?
C26A C25 C26 54.2(15) . . ?
N30 C25 C26 123.1(6) . . ?
C25A C25 C24 63.7(17) . . ?
C26A C25 C24 146.9(13) . . ?
N30 C25 C24 112.9(5) . . ?
C26 C25 C24 124.0(5) . . ?
C25A C25 N30A 24.7(16) . . ?
C26A C25 N30A 112.5(16) . . ?
N30 C25 N30A 33.5(3) . . ?
C26 C25 N30A 140.1(5) . . ?
C24 C25 N30A 88.0(4) . . ?
C25A C25 C27A 102(2) . . ?
C26A C25 C27A 33.7(15) . . ?
N30 C25 C27A 49.9(9) . . ?
C26 C25 C27A 74.9(9) . . ?
C24 C25 C27A 158.6(8) . . ?
N30A C25 C27A 80.0(9) . . ?
C26A C26 C25 36.5(8) . . ?
C26A C26 C27 90.1(9) . . ?
C25 C26 C27 119.1(5) . . ?
C26A C26 C25A 39.5(9) . . ?
C25 C26 C25A 6.6(6) . . ?
C27 C26 C25A 116.8(6) . . ?
C26A C26 H26 142(2) . . ?
C25 C26 H26 118.5(18) . . ?
C27 C26 H26 122.4(18) . . ?
C25A C26 H26 120.0(18) . . ?
C28 C27 C26 117.0(5) . . ?
C28 C27 C27A 33.1(5) . . ?
C26 C27 C27A 86.4(6) . . ?
C28 C27 C26A 80.8(7) . . ?
C26 C27 C26A 38.8(6) . . ?
C27A C27 C26A 48.3(8) . . ?
C28 C27 H27 132(3) . . ?
C26 C27 H27 110(3) . . ?
C27A C27 H27 163(3) . . ?
C26A C27 H27 147(3) . . ?
C27A C28 C29 42.2(16) . . ?
C27A C28 C27 94.4(19) . . ?
C29 C28 C27 125.2(5) . . ?
C27A C28 H28 129(2) . . ?
C29 C28 H28 103.7(17) . . ?
C27 C28 H28 131.0(18) . . ?
C27A C29 C29A 144.7(14) . . ?
C27A C29 C28 43.7(11) . . ?
C29A C29 C28 147.9(7) . . ?
C27A C29 N30 81.0(12) . . ?
C29A C29 N30 64.8(6) . . ?
C28 C29 N30 115.8(5) . . ?
C27A C29 C26A 38.0(11) . . ?
C29A C29 C26A 106.8(8) . . ?
C28 C29 C26A 71.4(6) . . ?
N30 C29 C26A 45.2(5) . . ?
C27A C29 H29 148(3) . . ?
C29A C29 H29 65(3) . . ?
C28 C29 H29 124(3) . . ?
N30 C29 H29 121(3) . . ?
C26A C29 H29 164(3) . . ?
C25A N30 N30A 77.0(10) . . ?
C25A N30 C25 30.1(7) . . ?
N30A N30 C25 104.7(6) . . ?
C25A N30 C29 145.0(10) . . ?
N30A N30 C29 115.2(6) . . ?
C25 N30 C29 119.3(5) . . ?
C25A N30 C26A 63.5(8) . . ?
N30A N30 C26A 137.2(9) . . ?
C25 N30 C26A 33.7(6) . . ?
C29 N30 C26A 90.9(7) . . ?
C25A N30 C29A 133.2(11) . . ?
N30A N30 C29A 62.6(8) . . ?
C25 N30 C29A 143.8(6) . . ?
C29 N30 C29A 53.6(6) . . ?
C26A N30 C29A 138.4(9) . . ?
C25A N30 C27A 118.7(14) . . ?
N30A N30 C27A 147.3(9) . . ?
C25 N30 C27A 88.8(11) . . ?
C29 N30 C27A 35.5(8) . . ?
C26A N30 C27A 56.8(12) . . ?
C29A N30 C27A 88.8(11) . . ?
C25 C25A N30 97(2) . . ?
C25 C25A N30A 143(2) . . ?
N30 C25A N30A 52.8(8) . . ?
C25 C25A C26A 26.7(17) . . ?
N30 C25A C26A 71.6(11) . . ?
N30A C25A C26A 122.1(14) . . ?
C25 C25A C24 90.0(19) . . ?
N30 C25A C24 156.9(16) . . ?
N30A C25A C24 126.0(12) . . ?
C26A C25A C24 111.3(13) . . ?
C25 C25A C26 13.3(13) . . ?
N30 C25A C26 95.9(11) . . ?
N30A C25A C26 134.1(11) . . ?
C26A C25A C26 31.2(10) . . ?
C24 C25A C26 96.1(8) . . ?
C25 C26A C26 89.3(19) . . ?
C25 C26A C25A 22.0(13) . . ?
C26 C26A C25A 109.2(16) . . ?
C25 C26A C27A 128(2) . . ?
C26 C26A C27A 114.0(17) . . ?
C25A C26A C27A 109.1(17) . . ?
C25 C26A N30 66.4(13) . . ?
C26 C26A N30 137.6(15) . . ?
C25A C26A N30 44.9(8) . . ?
C27A C26A N30 65.5(14) . . ?
C25 C26A C27 128.7(19) . . ?
C26 C26A C27 51.1(7) . . ?
C25A C26A C27 136.6(15) . . ?
C27A C26A C27 64.0(12) . . ?
N30 C26A C27 118.8(10) . . ?
C25 C26A C29 104.8(15) . . ?
C26 C26A C29 121.7(12) . . ?
C25A C26A C29 86.1(10) . . ?
C27A C26A C29 23.2(10) . . ?
N30 C26A C29 43.8(5) . . ?
C27 C26A C29 78.7(6) . . ?
C29 C27A C28 94.1(18) . . ?
C29 C27A C26A 118.7(18) . . ?
C28 C27A C26A 119(3) . . ?
C29 C27A N30 63.5(14) . . ?
C28 C27A N30 138.6(16) . . ?
C26A C27A N30 57.7(8) . . ?
C29 C27A C27 131.0(17) . . ?
C28 C27A C27 52.5(16) . . ?
C26A C27A C27 67.7(14) . . ?
N30 C27A C27 115.6(12) . . ?
C29 C27A C25 100.4(14) . . ?
C28 C27A C25 122.7(19) . . ?
C26A C27A C25 18.4(7) . . ?
N30 C27A C25 41.4(4) . . ?
C27 C27A C25 77.7(9) . . ?
C29 C29A N30A 107.4(11) . . ?
C29 C29A N30 61.7(8) . . ?
N30A C29A N30 46.5(6) . . ?
C29 C29A H29 38.1(18) . . ?
N30A C29A H29 141(2) . . ?
N30 C29A H29 95(2) . . ?
N30 N30A C29A 70.9(9) . . ?
N30 N30A C25A 50.2(8) . . ?
C29A N30A C25A 116.8(12) . . ?
N30 N30A C25 41.8(4) . . ?
C29A N30A C25 105.2(9) . . ?
C25A N30A C25 12.0(8) . . ?
O35 B2 O32 106.81(15) . . ?
O35 B2 C40 116.77(17) . . ?
O32 B2 C40 117.20(16) . . ?
O35 B2 N50 112.16(15) . . ?
O32 B2 N50 105.73(15) . . ?
C40 B2 N50 97.41(14) . . ?
C33 O32 B2 107.22(14) . . ?
O32 C33 C37 109.18(17) . . ?
O32 C33 C36 108.94(16) . . ?
C37 C33 C36 110.02(19) . . ?
O32 C33 C34 101.74(15) . . ?
C37 C33 C34 114.43(17) . . ?
C36 C33 C34 112.11(18) . . ?
O35 C34 C38 109.08(17) . . ?
O35 C34 C39 109.03(17) . . ?
C38 C34 C39 109.87(18) . . ?
O35 C34 C33 102.08(14) . . ?
C38 C34 C33 114.08(18) . . ?
C39 C34 C33 112.32(18) . . ?
B2 O35 C34 108.39(14) . . ?
C33 C36 H36A 112.3(13) . . ?
C33 C36 H36B 112.9(13) . . ?
H36A C36 H36B 106.5(18) . . ?
C33 C36 H36C 111.5(13) . . ?
H36A C36 H36C 106.1(18) . . ?
H36B C36 H36C 107.0(17) . . ?
C33 C37 H37A 111.3(16) . . ?
C33 C37 H37B 108.2(12) . . ?
H37A C37 H37B 109(2) . . ?
C33 C37 H37C 111.7(15) . . ?
H37A C37 H37C 109(2) . . ?
H37B C37 H37C 107.0(19) . . ?
C34 C38 H38A 108.9(13) . . ?
C34 C38 H38B 107.6(14) . . ?
H38A C38 H38B 112.2(18) . . ?
C34 C38 H38C 109.9(11) . . ?
H38A C38 H38C 108.0(17) . . ?
H38B C38 H38C 110.3(18) . . ?
C34 C39 H39A 110.4(12) . . ?
C34 C39 H39B 114.0(12) . . ?
H39A C39 H39B 107.8(17) . . ?
C34 C39 H39C 110.0(15) . . ?
H39A C39 H39C 110.4(19) . . ?
H39B C39 H39C 104.0(19) . . ?
C45 C40 C41 117.61(18) . . ?
C45 C40 B2 112.60(17) . . ?
C41 C40 B2 129.72(18) . . ?
C42 C41 C40 120.6(2) . . ?
C42 C41 H41 117.4(12) . . ?
C40 C41 H41 122.0(11) . . ?
C43 C42 C41 120.4(2) . . ?
C43 C42 H42 119.8(13) . . ?
C41 C42 H42 119.8(13) . . ?
C44 C43 C42 120.1(2) . . ?
C44 C43 H43 121.8(12) . . ?
C42 C43 H43 117.9(12) . . ?
C43 C44 C45 119.2(2) . . ?
C43 C44 H44 122.1(14) . . ?
C45 C44 H44 118.7(14) . . ?
C40 C45 C44 122.1(2) . . ?
C40 C45 C46 114.43(17) . . ?
C44 C45 C46 123.50(19) . . ?
N47 C46 C45 113.41(17) . . ?
N47 C46 N50 106.98(16) . . ?
C45 C46 N50 104.87(16) . . ?
N47 C46 H46 112.6(11) . . ?
C45 C46 H46 112.0(11) . . ?
N50 C46 H46 106.3(11) . . ?
C46 N47 C48 102.31(16) . . ?
C46 N47 C51 112.94(19) . . ?
C48 N47 C51 113.3(2) . . ?
N47 C48 C49 104.62(18) . . ?
N47 C48 H48A 111.6(13) . . ?
C49 C48 H48A 112.4(13) . . ?
N47 C48 H48B 107.9(12) . . ?
C49 C48 H48B 109.3(12) . . ?
H48A C48 H48B 110.7(18) . . ?
N50 C49 C48 103.03(18) . . ?
N50 C49 H49A 110.1(14) . . ?
C48 C49 H49A 114.1(14) . . ?
N50 C49 H49B 108.6(14) . . ?
C48 C49 H49B 114.1(14) . . ?
H49A C49 H49B 107(2) . . ?
C49 N50 C46 104.94(16) . . ?
C49 N50 B2 115.35(16) . . ?
C46 N50 B2 108.58(15) . . ?
C49 N50 H50 109.4(14) . . ?
C46 N50 H50 107.2(14) . . ?
B2 N50 H50 110.9(14) . . ?
N47 C51 C52 111.1(2) . . ?
N47 C51 H51A 109.1(14) . . ?
C52 C51 H51A 111.5(14) . . ?
N47 C51 H51B 110.5(14) . . ?
C52 C51 H51B 111.1(13) . . ?
H51A C51 H51B 103(2) . . ?
N53 C52 C51 110.0(2) . . ?
N53 C52 H52A 111.5(16) . . ?
C51 C52 H52A 107.3(16) . . ?
N53 C52 H52B 110.5(16) . . ?
C51 C52 H52B 111.3(15) . . ?
H52A C52 H52B 106(2) . . ?
C54 N53 C52 117.7(3) . . ?
N53 C54 C55 122.6(3) . . ?
N53 C54 H54 121.8(17) . . ?
C55 C54 H54 115.5(17) . . ?
N60 C55 C56 122.6(3) . . ?
N60 C55 C54 115.2(2) . . ?
C56 C55 C54 122.2(3) . . ?
C57 C56 C55 118.6(3) . . ?
C57 C56 H56 122.2(18) . . ?
C55 C56 H56 119.2(18) . . ?
C56 C57 C58 119.5(3) . . ?
C56 C57 H57 115(2) . . ?
C58 C57 H57 125(2) . . ?
C59 C58 C57 118.1(3) . . ?
C59 C58 H58 121.3(16) . . ?
C57 C58 H58 120.2(16) . . ?
N60 C59 C58 123.8(3) . . ?
N60 C59 H59 116.5(18) . . ?
C58 C59 H59 119.2(18) . . ?
C55 N60 C59 117.4(2) . . ?
O65 B3 O62 106.75(14) . . ?
O65 B3 C70 114.25(16) . . ?
O62 B3 C70 119.06(16) . . ?
O65 B3 N80 114.26(15) . . ?
O62 B3 N80 104.28(14) . . ?
C70 B3 N80 97.80(13) . . ?
C63 O62 B3 108.09(14) . . ?
O62 C63 C67 109.67(16) . . ?
O62 C63 C66 107.24(16) . . ?
C67 C63 C66 109.03(18) . . ?
O62 C63 C64 102.42(14) . . ?
C67 C63 C64 114.70(18) . . ?
C66 C63 C64 113.33(17) . . ?
O65 C64 C68 107.72(17) . . ?
O65 C64 C69 108.78(17) . . ?
C68 C64 C69 109.56(18) . . ?
O65 C64 C63 103.18(14) . . ?
C68 C64 C63 114.31(18) . . ?
C69 C64 C63 112.88(17) . . ?
C64 O65 B3 108.95(14) . . ?
C63 C66 H66A 112.8(15) . . ?
C63 C66 H66B 109.0(11) . . ?
H66A C66 H66B 106.8(18) . . ?
C63 C66 H66C 108.6(13) . . ?
H66A C66 H66C 105.8(19) . . ?
H66B C66 H66C 113.9(17) . . ?
C63 C67 H67A 110.7(13) . . ?
C63 C67 H67B 112.2(13) . . ?
H67A C67 H67B 108.8(19) . . ?
C63 C67 H67C 110.5(13) . . ?
H67A C67 H67C 107.3(18) . . ?
H67B C67 H67C 107.1(19) . . ?
C64 C68 H68A 107.7(14) . . ?
C64 C68 H68B 110.2(13) . . ?
H68A C68 H68B 106.0(19) . . ?
C64 C68 H68C 114.5(14) . . ?
H68A C68 H68C 110(2) . . ?
H68B C68 H68C 108.1(19) . . ?
C64 C69 H69A 112.2(11) . . ?
C64 C69 H69B 110.0(12) . . ?
H69A C69 H69B 111.5(16) . . ?
C64 C69 H69C 114.4(14) . . ?
H69A C69 H69C 101.7(18) . . ?
H69B C69 H69C 106.7(18) . . ?
C75 C70 C71 117.92(17) . . ?
C75 C70 B3 112.98(16) . . ?
C71 C70 B3 129.08(16) . . ?
C72 C71 C70 120.68(18) . . ?
C72 C71 H71 119.9(11) . . ?
C70 C71 H71 119.4(11) . . ?
C73 C72 C71 120.1(2) . . ?
C73 C72 H72 119.2(12) . . ?
C71 C72 H72 120.8(12) . . ?
C74 C73 C72 120.5(2) . . ?
C74 C73 H73 121.6(15) . . ?
C72 C73 H73 117.9(15) . . ?
C73 C74 C75 118.97(19) . . ?
C73 C74 H74 121.5(15) . . ?
C75 C74 H74 119.5(15) . . ?
C74 C75 C70 121.88(18) . . ?
C74 C75 C76 124.05(17) . . ?
C70 C75 C76 114.01(15) . . ?
N77 C76 C75 114.22(15) . . ?
N77 C76 N80 106.78(14) . . ?
C75 C76 N80 105.26(14) . . ?
N77 C76 H76 111.5(11) . . ?
C75 C76 H76 111.2(12) . . ?
N80 C76 H76 107.4(11) . . ?
C76 N77 C78 102.98(14) . . ?
C76 N77 C81 113.05(16) . . ?
C78 N77 C81 111.50(17) . . ?
N77 C78 C79 104.74(17) . . ?
N77 C78 H78A 105.3(12) . . ?
C79 C78 H78A 112.2(12) . . ?
N77 C78 H78B 109.4(14) . . ?
C79 C78 H78B 112.4(14) . . ?
H78A C78 H78B 112.3(19) . . ?
N80 C79 C78 102.86(16) . . ?
N80 C79 H79A 110.0(12) . . ?
C78 C79 H79A 111.9(12) . . ?
N80 C79 H79B 108.2(13) . . ?
C78 C79 H79B 109.6(12) . . ?
H79A C79 H79B 113.6(18) . . ?
C79 N80 C76 105.03(14) . . ?
C79 N80 B3 115.81(15) . . ?
C76 N80 B3 109.06(13) . . ?
C79 N80 H80 112.6(12) . . ?
C76 N80 H80 105.9(11) . . ?
B3 N80 H80 108.0(11) . . ?
N77 C81 C82 110.29(17) . . ?
N77 C81 H81A 114.0(12) . . ?
C82 C81 H81A 108.6(12) . . ?
N77 C81 H81B 107.0(12) . . ?
C82 C81 H81B 106.4(11) . . ?
H81A C81 H81B 110.3(16) . . ?
N83 C82 C81 110.28(18) . . ?
N83 C82 H82A 111.1(11) . . ?
C81 C82 H82A 108.8(11) . . ?
N83 C82 H82B 107.0(14) . . ?
C81 C82 H82B 110.7(14) . . ?
H82A C82 H82B 109.1(18) . . ?
C84 N83 C82 115.6(2) . . ?
N83 C84 C85 123.2(3) . . ?
N83 C84 H84 126.1(17) . . ?
C85 C84 H84 110.6(17) . . ?
N90 C85 C86 124.0(3) . . ?
N90 C85 C84 113.5(3) . . ?
C86 C85 C84 122.6(3) . . ?
C87 C86 C85 117.0(5) . . ?
C87 C86 H86 121.4(19) . . ?
C85 C86 H86 121.6(19) . . ?
C88 C87 C86 120.7(6) . . ?
C88 C87 H87 128(3) . . ?
C86 C87 H87 111(4) . . ?
C89 C88 C87 118.2(5) . . ?
C89 C88 H88 113(3) . . ?
C87 C88 H88 129(3) . . ?
C88 C89 N90 125.1(6) . . ?
C88 C89 H89 130(3) . . ?
N90 C89 H89 104(3) . . ?
C85 N90 C89 115.0(4) . . ?
O95 B4 O92 106.29(16) . . ?
O95 B4 C100 117.76(16) . . ?
O92 B4 C100 116.50(16) . . ?
O95 B4 N110 113.12(15) . . ?
O92 B4 N110 104.95(14) . . ?
C100 B4 N110 97.44(15) . . ?
C93 O92 B4 107.90(14) . . ?
O92 C93 C96 108.73(16) . . ?
O92 C93 C97 108.25(17) . . ?
C96 C93 C97 109.98(18) . . ?
O92 C93 C94 102.25(14) . . ?
C96 C93 C94 115.00(17) . . ?
C97 C93 C94 112.13(17) . . ?
O95 C94 C99 108.97(16) . . ?
O95 C94 C98 108.47(16) . . ?
C99 C94 C98 109.36(18) . . ?
O95 C94 C93 101.83(14) . . ?
C99 C94 C93 114.89(18) . . ?
C98 C94 C93 112.87(16) . . ?
B4 O95 C94 108.70(14) . . ?
C93 C96 H96A 110.5(12) . . ?
C93 C96 H96B 108.7(12) . . ?
H96A C96 H96B 109.8(18) . . ?
C93 C96 H96C 107.8(12) . . ?
H96A C96 H96C 110.7(17) . . ?
H96B C96 H96C 109.3(17) . . ?
C93 C97 H97A 108.2(14) . . ?
C93 C97 H97B 114.0(12) . . ?
H97A C97 H97B 106.9(19) . . ?
C93 C97 H97C 110.6(15) . . ?
H97A C97 H97C 110(2) . . ?
H97B C97 H97C 107.2(18) . . ?
C94 C98 H98A 107.5(11) . . ?
C94 C98 H98B 108.9(13) . . ?
H98A C98 H98B 106.4(17) . . ?
C94 C98 H98C 113.2(13) . . ?
H98A C98 H98C 111.1(18) . . ?
H98B C98 H98C 109.6(18) . . ?
C94 C99 H99A 110.1(13) . . ?
C94 C99 H99B 110.6(15) . . ?
H99A C99 H99B 108.9(19) . . ?
C94 C99 H99C 109.9(13) . . ?
H99A C99 H99C 109.1(18) . . ?
H99B C99 H99C 108(2) . . ?
C105 C100 C101 117.83(18) . . ?
C105 C100 B4 112.41(16) . . ?
C101 C100 B4 129.66(19) . . ?
C102 C101 C100 120.3(2) . . ?
C102 C101 H101 119.2(12) . . ?
C100 C101 H101 120.5(12) . . ?
C103 C102 C101 120.3(2) . . ?
C103 C102 H102 122.9(12) . . ?
C101 C102 H102 116.7(12) . . ?
C104 C103 C102 120.5(2) . . ?
C104 C103 H103 119.3(14) . . ?
C102 C103 H103 120.2(14) . . ?
C103 C104 C105 118.3(2) . . ?
C103 C104 H104 120.3(14) . . ?
C105 C104 H104 121.4(14) . . ?
C100 C105 C104 122.75(19) . . ?
C100 C105 C106 114.54(16) . . ?
C104 C105 C106 122.69(19) . . ?
N107 C106 C105 113.86(16) . . ?
N107 C106 N110 107.40(15) . . ?
C105 C106 N110 104.76(15) . . ?
N107 C106 H106 109.4(11) . . ?
C105 C106 H106 112.9(10) . . ?
N110 C106 H106 108.2(10) . . ?
C106 N107 C108 102.77(15) . . ?
C106 N107 C111 114.78(16) . . ?
C108 N107 C111 112.93(17) . . ?
N107 C108 C109 104.14(16) . . ?
N107 C108 H108 106.3(11) . . ?
C109 C108 H108 109.6(12) . . ?
N107 C108 H128 110.2(13) . . ?
C109 C108 H128 112.8(13) . . ?
H108 C108 H128 113.2(18) . . ?
N110 C109 C108 103.69(16) . . ?
N110 C109 H109 107.3(12) . . ?
C108 C109 H109 113.0(12) . . ?
N110 C109 H129 106.9(12) . . ?
C108 C109 H129 109.3(12) . . ?
H109 C109 H129 115.8(17) . . ?
C109 N110 C106 104.65(15) . . ?
C109 N110 B4 116.80(15) . . ?
C106 N110 B4 108.41(14) . . ?
C109 N110 H110 110.2(13) . . ?
C106 N110 H110 107.0(13) . . ?
B4 N110 H110 109.2(13) . . ?
N107 C111 C112 110.99(18) . . ?
N107 C111 H111 106.0(12) . . ?
C112 C111 H111 107.0(12) . . ?
N107 C111 H131 111.9(14) . . ?
C112 C111 H131 109.1(14) . . ?
H111 C111 H131 111.8(18) . . ?
N113 C112 C111 111.75(18) . . ?
N113 C112 H112 110.9(13) . . ?
C111 C112 H112 111.2(13) . . ?
N113 C112 H132 109.2(12) . . ?
C111 C112 H132 105.6(12) . . ?
H112 C112 H132 107.9(17) . . ?
C114 N113 C112 117.63(19) . . ?
N113 C114 C115 122.1(2) . . ?
N113 C114 H114 121.3(14) . . ?
C115 C114 H114 116.6(13) . . ?
N120 C115 C116 122.9(2) . . ?
N120 C115 C114 114.8(2) . . ?
C116 C115 C114 122.4(2) . . ?
C115 C116 C117 119.0(3) . . ?
C115 C116 H116 116.9(17) . . ?
C117 C116 H116 123.8(18) . . ?
C118 C117 C116 119.2(3) . . ?
C118 C117 H117 121(2) . . ?
C116 C117 H117 120(2) . . ?
C117 C118 C119 118.3(3) . . ?
C117 C118 H118 118.0(16) . . ?
C119 C118 H118 123.7(16) . . ?
N120 C119 C118 124.1(3) . . ?
N120 C119 H119 112(2) . . ?
C118 C119 H119 123(2) . . ?
C115 N120 C119 116.5(3) . . ?
C202 C201 H20A 109.5 . . ?
C202 C201 H20B 109.5 . . ?
H20A C201 H20B 109.5 . . ?
C202 C201 H20C 109.5 . . ?
H20A C201 H20C 109.5 . . ?
H20B C201 H20C 109.5 . . ?
C201 C202 O203 119.2(7) . . ?
C201 C202 H20D 107.5 . . ?
O203 C202 H20D 107.5 . . ?
C201 C202 H20J 107.5 . . ?
O203 C202 H20J 107.5 . . ?
H20D C202 H20J 107.0 . . ?
C204 O203 C202 118.1(7) . . ?
O203 C204 C205 108.1(7) . . ?
O203 C204 H20E 110.1 . . ?
C205 C204 H20E 110.1 . . ?
O203 C204 H20F 110.1 . . ?
C205 C204 H20F 110.1 . . ?
H20E C204 H20F 108.4 . . ?
C204 C205 H20G 109.5 . . ?
C204 C205 H20H 109.5 . . ?
H20G C205 H20H 109.5 . . ?
C204 C205 H20I 109.5 . . ?
H20G C205 H20I 109.5 . . ?
H20H C205 H20I 109.5 . . ?

loop_
_geom_bond_atom_site_label_1
_geom_bond_atom_site_label_2
_geom_bond_distance
_geom_bond_site_symmetry_2
_geom_bond_publ_flag
B1 O5 1.442(3) . ?
B1 O2 1.468(3) . ?
B1 C10 1.602(3) . ?
B1 N20 1.691(3) . ?
O2 C3 1.442(3) . ?
C3 C7 1.519(3) . ?
C3 C6 1.526(4) . ?
C3 C4 1.546(4) . ?
C4 O5 1.442(2) . ?
C4 C9 1.521(3) . ?
C4 C8 1.526(4) . ?
C6 H6A 1.05(3) . ?
C6 H6B 1.03(4) . ?
C6 H6C 1.03(3) . ?
C7 H7A 0.97(3) . ?
C7 H7B 1.01(3) . ?
C7 H7C 1.10(5) . ?
C8 H8A 1.00(3) . ?
C8 H8B 1.14(4) . ?
C8 H8C 0.96(3) . ?
C9 H9A 0.99(3) . ?
C9 H9B 0.98(3) . ?
C9 H9C 1.12(3) . ?
C10 C15 1.391(3) . ?
C10 C11 1.392(3) . ?
C11 C12 1.386(3) . ?
C11 H11 0.97(3) . ?
C12 C13 1.388(3) . ?
C12 H12 0.97(2) . ?
C13 C14 1.384(3) . ?
C13 H13 0.90(2) . ?
C14 C15 1.389(3) . ?
C14 H14 0.99(2) . ?
C15 C16 1.505(3) . ?
C16 N17 1.449(2) . ?
C16 N20 1.537(2) . ?
C16 H16 0.962(18) . ?
N17 C18 1.471(3) . ?
N17 C21 1.472(3) . ?
C18 C19 1.524(3) . ?
C18 H18A 1.08(2) . ?
C18 H18B 0.97(2) . ?
C19 N20 1.507(3) . ?
C19 H19A 1.04(2) . ?
C19 H19B 0.94(2) . ?
N20 H20 0.92(2) . ?
C21 C22 1.515(3) . ?
C21 H21A 1.04(2) . ?
C21 H21B 1.03(2) . ?
C22 N23 1.458(3) . ?
C22 H22A 1.04(2) . ?
C22 H22B 0.96(2) . ?
N23 C24 1.230(3) . ?
C24 C25A 1.374(16) . ?
C24 C25 1.532(7) . ?
C24 H24 0.97(3) . ?
C25 C25A 0.679(12) . ?
C25 C26A 0.813(13) . ?
C25 N30 1.342(7) . ?
C25 C26 1.366(7) . ?
C25 N30A 1.948(11) . ?
C25 C27A 2.031(17) . ?
C26 C26A 1.108(19) . ?
C26 C27 1.377(6) . ?
C26 C25A 2.018(16) . ?
C26 H26 0.94(3) . ?
C27 C28 1.366(7) . ?
C27 C27A 1.72(3) . ?
C27 C26A 1.768(18) . ?
C27 H27 0.90(5) . ?
C28 C27A 0.941(16) . ?
C28 C29 1.358(8) . ?
C28 H28 1.22(4) . ?
C29 C27A 0.91(3) . ?
C29 C29A 1.288(17) . ?
C29 N30 1.408(7) . ?
C29 C26A 2.032(18) . ?
C29 H29 0.82(3) . ?
N30 C25A 1.072(16) . ?
N30 N30A 1.111(10) . ?
N30 C26A 1.443(18) . ?
N30 C29A 1.447(14) . ?
N30 C27A 1.55(2) . ?
C25A N30A 1.360(17) . ?
C25A C26A 1.361(19) . ?
C26A C27A 1.43(2) . ?
C29A N30A 1.359(14) . ?
C29A H29 1.19(4) . ?
B2 O35 1.437(2) . ?
B2 O32 1.464(3) . ?
B2 C40 1.606(3) . ?
B2 N50 1.702(3) . ?
O32 C33 1.446(2) . ?
C33 C37 1.515(3) . ?
C33 C36 1.525(3) . ?
C33 C34 1.558(3) . ?
C34 O35 1.439(2) . ?
C34 C38 1.520(3) . ?
C34 C39 1.526(3) . ?
C36 H36A 1.05(2) . ?
C36 H36B 0.99(2) . ?
C36 H36C 1.02(2) . ?
C37 H37A 1.02(3) . ?
C37 H37B 1.01(2) . ?
C37 H37C 1.01(3) . ?
C38 H38A 0.98(2) . ?
C38 H38B 1.04(3) . ?
C38 H38C 1.04(2) . ?
C39 H39A 1.05(2) . ?
C39 H39B 1.01(2) . ?
C39 H39C 0.95(3) . ?
C40 C45 1.390(3) . ?
C40 C41 1.397(3) . ?
C41 C42 1.389(3) . ?
C41 H41 1.01(2) . ?
C42 C43 1.384(3) . ?
C42 H42 0.97(2) . ?
C43 C44 1.376(3) . ?
C43 H43 1.04(2) . ?
C44 C45 1.391(3) . ?
C44 H44 0.99(3) . ?
C45 C46 1.503(3) . ?
C46 N47 1.455(3) . ?
C46 N50 1.540(2) . ?
C46 H46 1.01(2) . ?
N47 C48 1.469(3) . ?
N47 C51 1.470(3) . ?
C48 C49 1.518(3) . ?
C48 H48A 0.96(2) . ?
C48 H48B 1.00(2) . ?
C49 N50 1.498(3) . ?
C49 H49A 1.00(3) . ?
C49 H49B 0.93(2) . ?
N50 H50 0.89(2) . ?
C51 C52 1.515(4) . ?
C51 H51A 0.99(3) . ?
C51 H51B 0.97(2) . ?
C52 N53 1.461(4) . ?
C52 H52A 1.07(3) . ?
C52 H52B 0.96(3) . ?
N53 C54 1.265(4) . ?
C54 C55 1.471(4) . ?
C54 H54 0.91(3) . ?
C55 N60 1.328(3) . ?
C55 C56 1.380(4) . ?
C56 C57 1.370(4) . ?
C56 H56 0.94(3) . ?
C57 C58 1.375(5) . ?
C57 H57 0.98(4) . ?
C58 C59 1.357(4) . ?
C58 H58 1.03(3) . ?
C59 N60 1.342(4) . ?
C59 H59 1.00(3) . ?
B3 O65 1.439(2) . ?
B3 O62 1.465(2) . ?
B3 C70 1.608(3) . ?
B3 N80 1.688(3) . ?
O62 C63 1.439(2) . ?
C63 C67 1.514(3) . ?
C63 C66 1.518(3) . ?
C63 C64 1.559(3) . ?
C64 O65 1.437(2) . ?
C64 C68 1.520(3) . ?
C64 C69 1.525(3) . ?
C66 H66A 0.97(3) . ?
C66 H66B 1.03(2) . ?
C66 H66C 1.02(2) . ?
C67 H67A 1.03(2) . ?
C67 H67B 0.98(2) . ?
C67 H67C 1.02(2) . ?
C68 H68A 1.01(3) . ?
C68 H68B 0.98(2) . ?
C68 H68C 0.99(3) . ?
C69 H69A 1.02(2) . ?
C69 H69B 1.09(2) . ?
C69 H69C 1.03(3) . ?
C70 C75 1.390(2) . ?
C70 C71 1.395(3) . ?
C71 C72 1.386(3) . ?
C71 H71 1.06(2) . ?
C72 C73 1.385(3) . ?
C72 H72 0.98(2) . ?
C73 C74 1.378(3) . ?
C73 H73 0.94(3) . ?
C74 C75 1.389(3) . ?
C74 H74 0.94(2) . ?
C75 C76 1.500(3) . ?
C76 N77 1.459(2) . ?
C76 N80 1.541(2) . ?
C76 H76 0.99(2) . ?
N77 C78 1.465(3) . ?
N77 C81 1.468(3) . ?
C78 C79 1.509(3) . ?
C78 H78A 0.96(2) . ?
C78 H78B 1.00(3) . ?
C79 N80 1.500(2) . ?
C79 H79A 0.98(2) . ?
C79 H79B 0.98(2) . ?
N80 H80 0.97(2) . ?
C81 C82 1.505(3) . ?
C81 H81A 1.03(2) . ?
C81 H81B 1.04(2) . ?
C82 N83 1.469(3) . ?
C82 H82A 1.10(2) . ?
C82 H82B 1.02(2) . ?
N83 C84 1.254(3) . ?
C84 C85 1.472(3) . ?
C84 H84 1.01(3) . ?
C85 N90 1.345(4) . ?
C85 C86 1.393(4) . ?
C86 C87 1.367(6) . ?
C86 H86 1.01(3) . ?
C87 C88 1.360(10) . ?
C87 H87 0.93(5) . ?
C88 C89 1.346(10) . ?
C88 H88 0.98(5) . ?
C89 N90 1.350(6) . ?
C89 H89 1.02(4) . ?
B4 O95 1.437(3) . ?
B4 O92 1.472(2) . ?
B4 C100 1.606(3) . ?
B4 N110 1.702(3) . ?
O92 C93 1.444(2) . ?
C93 C96 1.517(3) . ?
C93 C97 1.523(3) . ?
C93 C94 1.558(3) . ?
C94 O95 1.445(2) . ?
C94 C99 1.514(3) . ?
C94 C98 1.521(3) . ?
C96 H96A 1.06(2) . ?
C96 H96B 0.99(2) . ?
C96 H96C 1.08(2) . ?
C97 H97A 0.96(3) . ?
C97 H97B 1.03(2) . ?
C97 H97C 0.99(3) . ?
C98 H98A 1.03(2) . ?
C98 H98B 1.05(2) . ?
C98 H98C 0.95(2) . ?
C99 H99A 1.00(2) . ?
C99 H99B 0.91(3) . ?
C99 H99C 0.95(2) . ?
C100 C105 1.385(3) . ?
C100 C101 1.400(3) . ?
C101 C102 1.395(3) . ?
C101 H101 1.00(2) . ?
C102 C103 1.386(4) . ?
C102 H102 1.02(2) . ?
C103 C104 1.386(3) . ?
C103 H103 0.99(2) . ?
C104 C105 1.392(3) . ?
C104 H104 1.02(2) . ?
C105 C106 1.505(3) . ?
C106 N107 1.450(2) . ?
C106 N110 1.534(2) . ?
C106 H106 0.997(19) . ?
N107 C108 1.468(3) . ?
N107 C111 1.477(3) . ?
C108 C109 1.524(3) . ?
C108 H108 1.00(2) . ?
C108 H128 0.96(2) . ?
C109 N110 1.497(2) . ?
C109 H109 0.99(2) . ?
C109 H129 0.99(2) . ?
N110 H110 0.88(2) . ?
C111 C112 1.513(3) . ?
C111 H111 1.02(2) . ?
C111 H131 0.99(2) . ?
C112 N113 1.454(3) . ?
C112 H112 1.03(2) . ?
C112 H132 1.04(2) . ?
N113 C114 1.258(3) . ?
C114 C115 1.482(3) . ?
C114 H114 0.98(2) . ?
C115 N120 1.334(3) . ?
C115 C116 1.375(4) . ?
C116 C117 1.386(4) . ?
C116 H116 0.92(3) . ?
C117 C118 1.360(4) . ?
C117 H117 0.93(3) . ?
C118 C119 1.369(5) . ?
C118 H118 1.04(3) . ?
C119 N120 1.352(4) . ?
C119 H119 0.95(3) . ?
C201 C202 1.267(7) . ?
C201 H20A 0.9800 . ?
C201 H20B 0.9800 . ?
C201 H20C 0.9800 . ?
C202 O203 1.298(7) . ?
C202 H20D 0.9900 . ?
C202 H20J 0.9900 . ?
O203 C204 1.261(6) . ?
C204 C205 1.553(12) . ?
C204 H20E 0.9900 . ?
C204 H20F 0.9900 . ?
C205 H20G 0.9800 . ?
C205 H20H 0.9800 . ?
C205 H20I 0.9800 . ?
